data_4116493
loop_
_publ_author_name
'Sundargopal Ghosh'
'Maoyu Shang'
'Thomas P. Fehlner'

_publ_section_title
;
 A Novel Coordinated Inorganic Benzene: Synthesis and Characterization of
 {\h5-C5Me5Re}2{\m-\h6:\h6-B4H4Co2(CO)5}
;
_journal_name_full 'Journal of the American Chemical Society'
_journal_page_first 7451
_journal_page_last 7452
_journal_paper_doi 10.1021/ja991306c
_journal_volume 121
_journal_year 1999
_chemical_formula_sum 'C25 H34 B4 Co2 O5 Re2'
_chemical_formula_weight 948.02
_chemical_name_systematic
;

 (Me5CpRe)2[Co2(CO)5]B4H4

;
_space_group_IT_number 61
_symmetry_cell_setting orthorhombic
_symmetry_space_group_name_Hall '-P 2ac 2ab'
_symmetry_space_group_name_H-M 'P b c a'
_atom_sites_solution_hydrogens geom
_atom_sites_solution_primary direct
_atom_sites_solution_secondary difmap
_audit_creation_method SHELXL-97
_cell_angle_alpha 90.00
_cell_angle_beta 90.00
_cell_angle_gamma 90.00
_cell_formula_units_Z 8
_cell_length_a 23.282(2)
_cell_length_b 16.787(2)
_cell_length_c 15.0481(14)
_cell_measurement_reflns_used 25
_cell_measurement_temperature 293(2)
_cell_measurement_theta_max 16
_cell_measurement_theta_min 15
_cell_volume 5881.3(10)
_computing_cell_refinement 'CAD4-ARGUS (Enraf-Nonius, 1994)'
_computing_data_collection 'CAD4-ARGUS (Enraf-Nonius, 1994)'
_computing_data_reduction
;

chi90s (Boyle, 1997), xcad4 (Harms, 1997), WinGx (Farrugia, 1998)

;
_computing_molecular_graphics
;
ORTEP-III for Windows (Farrugia,1997)
;
_computing_publication_material
;
WinGX publication routines (Farrugia,1998)
;
_computing_structure_refinement 'SHELXL-97 (Sheldrick, 1997)'
_computing_structure_solution 'SHELXS-97 (Sheldrick, 1990)'
_diffrn_ambient_temperature 293(2)
_diffrn_measured_fraction_theta_full 1.000
_diffrn_measured_fraction_theta_max 1.000
_diffrn_measurement_device_type 'Enraf-Nonius CAD4'
_diffrn_measurement_method \w/2\q
_diffrn_radiation_monochromator graphite
_diffrn_radiation_source 'fine-focus sealed tube'
_diffrn_radiation_type MoK\a
_diffrn_radiation_wavelength 0.71073
_diffrn_reflns_av_R_equivalents 0.0000
_diffrn_reflns_av_sigmaI/netI 0.0439
_diffrn_reflns_limit_h_max 0
_diffrn_reflns_limit_h_min -27
_diffrn_reflns_limit_k_max 19
_diffrn_reflns_limit_k_min 0
_diffrn_reflns_limit_l_max 17
_diffrn_reflns_limit_l_min 0
_diffrn_reflns_number 5168
_diffrn_reflns_theta_full 24.99
_diffrn_reflns_theta_max 24.99
_diffrn_reflns_theta_min 2.02
_diffrn_standards_decay_% 0
_diffrn_standards_interval_count 200
_diffrn_standards_interval_time 120
_diffrn_standards_number 3
_exptl_absorpt_coefficient_mu 9.347
_exptl_absorpt_correction_T_max 0.7710
_exptl_absorpt_correction_T_min 0.7104
_exptl_absorpt_correction_type empirical
_exptl_absorpt_process_details
;

North A.C.T., Phillips D.C. & Mathews F.S. (1968) Acta. Cryst. A24, 351

Number of psi-scan sets used was   8

Theta correction was applied.

;
_exptl_crystal_colour black
_exptl_crystal_density_diffrn 2.141
_exptl_crystal_description Needle-like
_exptl_crystal_F_000 3584
_exptl_crystal_size_max 0.55
_exptl_crystal_size_mid 0.07
_exptl_crystal_size_min 0.06
_refine_diff_density_max 0.992
_refine_diff_density_min -0.977
_refine_diff_density_rms 0.148
_refine_ls_extinction_coef 0.000050(8)
_refine_ls_extinction_expression Fc^*^=kFc[1+0.001xFc^2^\l^3^/sin(2\q)]^-1/4^
_refine_ls_extinction_method SHELXL
_refine_ls_goodness_of_fit_ref 1.000
_refine_ls_hydrogen_treatment 'idealized with riding models'
_refine_ls_matrix_type full
_refine_ls_number_parameters 344
_refine_ls_number_reflns 5168
_refine_ls_number_restraints 0
_refine_ls_restrained_S_all 1.000
_refine_ls_R_factor_all 0.0752
_refine_ls_R_factor_gt 0.0368
_refine_ls_shift/su_max 0.001
_refine_ls_shift/su_mean 0.000
_refine_ls_structure_factor_coef Fsqd
_refine_ls_weighting_details 'calc w=1/[\s^2^(Fo^2^)+(0.0379P)^2^+6.2785P] where P=(Fo^2^+2Fc^2^)/3'
_refine_ls_weighting_scheme calc
_refine_ls_wR_factor_gt 0.0757
_refine_ls_wR_factor_ref 0.0915
_reflns_number_gt 3311
_reflns_number_total 5168
_reflns_threshold_expression >2sigma(I)
_cod_data_source_file ja991306c.cif
_cod_data_source_block fe0903
_cod_database_code 4116493
_exptl_absorpt_correction_t_ave 0.7486

loop_
_symmetry_equiv_pos_as_xyz
'x, y, z'
'-x+1/2, -y, z+1/2'
'-x, y+1/2, -z+1/2'
'x+1/2, -y+1/2, -z'
'-x, -y, -z'
'x-1/2, y, -z-1/2'
'x, -y-1/2, z-1/2'
'-x-1/2, y-1/2, z'

loop_
_atom_site_label
_atom_site_type_symbol
_atom_site_fract_x
_atom_site_fract_y
_atom_site_fract_z
_atom_site_U_iso_or_equiv
_atom_site_adp_type
_atom_site_occupancy
_atom_site_symmetry_multiplicity
_atom_site_calc_flag
_atom_site_refinement_flags
Re1 Re 0.401170(14) 0.057336(18) 0.75722(2) 0.03032(11) Uani 1 1 d .
Re2 Re 0.323703(13) -0.057161(18) 0.74815(2) 0.02923(11) Uani 1 1 d .
Co1 Co 0.41615(5) -0.06318(7) 0.64609(8) 0.0385(3) Uani 1 1 d .
Co2 Co 0.42724(5) -0.09314(8) 0.80240(8) 0.0409(3) Uani 1 1 d .
B1 B 0.3548(4) 0.0206(6) 0.6375(7) 0.039(3) Uani 1 1 d .
H1 H 0.3486 0.0355 0.5669 0.047 Uiso 1 1 calc R
B2 B 0.3131(5) 0.0673(6) 0.7154(7) 0.045(3) Uani 1 1 d .
H2 H 0.2808 0.1104 0.6925 0.054 Uiso 1 1 calc R
B3 B 0.3230(4) 0.0473(6) 0.8299(7) 0.039(3) Uani 1 1 d .
H3 H 0.2964 0.0781 0.8796 0.047 Uiso 1 1 calc R
B4 B 0.3737(5) -0.0178(7) 0.8687(7) 0.047(3) Uani 1 1 d .
H4 H 0.3796 -0.0259 0.9407 0.056 Uiso 1 1 calc R
C11 C 0.4079(4) 0.1921(5) 0.7336(7) 0.052(3) Uani 1 1 d .
C12 C 0.4122(5) 0.1787(6) 0.8256(8) 0.058(3) Uani 1 1 d .
C13 C 0.4641(5) 0.1342(6) 0.8410(7) 0.054(3) Uani 1 1 d .
C14 C 0.4907(4) 0.1218(5) 0.7564(7) 0.046(2) Uani 1 1 d .
C15 C 0.4551(4) 0.1566(5) 0.6909(7) 0.049(3) Uani 1 1 d .
C16 C 0.3644(5) 0.2442(6) 0.6885(10) 0.095(5) Uani 1 1 d .
H16A H 0.3686 0.2980 0.7091 0.142 Uiso 1 1 calc R
H16B H 0.3265 0.2255 0.7021 0.142 Uiso 1 1 calc R
H16C H 0.3703 0.2425 0.6254 0.142 Uiso 1 1 calc R
C17 C 0.3766(5) 0.2145(7) 0.8973(10) 0.117(6) Uani 1 1 d .
H17A H 0.3474 0.2475 0.8715 0.176 Uiso 1 1 calc R
H17B H 0.4005 0.2462 0.9354 0.176 Uiso 1 1 calc R
H17C H 0.3589 0.1729 0.9315 0.176 Uiso 1 1 calc R
C18 C 0.4885(6) 0.1152(8) 0.9308(8) 0.102(5) Uani 1 1 d .
H18A H 0.5189 0.0771 0.9246 0.154 Uiso 1 1 calc R
H18B H 0.4588 0.0935 0.9679 0.154 Uiso 1 1 calc R
H18C H 0.5033 0.1630 0.9573 0.154 Uiso 1 1 calc R
C19 C 0.5513(4) 0.0933(6) 0.7432(8) 0.068(3) Uani 1 1 d .
H19A H 0.5510 0.0453 0.7086 0.103 Uiso 1 1 calc R
H19B H 0.5685 0.0829 0.8000 0.103 Uiso 1 1 calc R
H19C H 0.5730 0.1334 0.7127 0.103 Uiso 1 1 calc R
C20 C 0.4694(5) 0.1666(7) 0.5944(7) 0.085(4) Uani 1 1 d .
H20A H 0.4445 0.1336 0.5593 0.127 Uiso 1 1 calc R
H20B H 0.5086 0.1513 0.5843 0.127 Uiso 1 1 calc R
H20C H 0.4643 0.2213 0.5776 0.127 Uiso 1 1 calc R
C21 C 0.2815(4) -0.1814(5) 0.7738(6) 0.046(2) Uani 1 1 d .
C22 C 0.2547(4) -0.1244(6) 0.8273(6) 0.047(2) Uani 1 1 d .
C23 C 0.2259(4) -0.0700(6) 0.7728(7) 0.054(3) Uani 1 1 d .
C24 C 0.2381(4) -0.0916(7) 0.6827(7) 0.058(3) Uani 1 1 d .
C25 C 0.2719(4) -0.1615(6) 0.6839(6) 0.051(3) Uani 1 1 d .
C26 C 0.3069(5) -0.2604(6) 0.8037(10) 0.092(5) Uani 1 1 d .
H26A H 0.3071 -0.2627 0.8675 0.138 Uiso 1 1 calc R
H26B H 0.3455 -0.2650 0.7819 0.138 Uiso 1 1 calc R
H26C H 0.2841 -0.3033 0.7807 0.138 Uiso 1 1 calc R
C27 C 0.2859(5) -0.2116(8) 0.6038(8) 0.105(5) Uani 1 1 d .
H27A H 0.2632 -0.2593 0.6049 0.157 Uiso 1 1 calc R
H27B H 0.3259 -0.2254 0.6047 0.157 Uiso 1 1 calc R
H27C H 0.2775 -0.1821 0.5507 0.157 Uiso 1 1 calc R
C28 C 0.2110(6) -0.0508(8) 0.6033(9) 0.136(7) Uani 1 1 d .
H28A H 0.2322 -0.0034 0.5893 0.204 Uiso 1 1 calc R
H28B H 0.1720 -0.0370 0.6170 0.204 Uiso 1 1 calc R
H28C H 0.2116 -0.0862 0.5532 0.204 Uiso 1 1 calc R
C29 C 0.1866(5) -0.0070(7) 0.8023(10) 0.103(5) Uani 1 1 d .
H29A H 0.1771 -0.0150 0.8638 0.155 Uiso 1 1 calc R
H29B H 0.1521 -0.0088 0.7673 0.155 Uiso 1 1 calc R
H29C H 0.2047 0.0439 0.7951 0.155 Uiso 1 1 calc R
C30 C 0.2511(6) -0.1300(7) 0.9282(7) 0.092(5) Uani 1 1 d .
H30A H 0.2322 -0.1786 0.9446 0.139 Uiso 1 1 calc R
H30B H 0.2296 -0.0855 0.9507 0.139 Uiso 1 1 calc R
H30C H 0.2891 -0.1293 0.9529 0.139 Uiso 1 1 calc R
C5 C 0.4251(4) -0.1643(6) 0.7023(8) 0.057(3) Uani 1 1 d .
O5 O 0.4295(4) -0.2308(4) 0.6833(6) 0.087(3) Uani 1 1 d .
C6 C 0.4870(5) -0.0430(6) 0.6124(7) 0.061(3) Uani 1 1 d .
O6 O 0.5333(4) -0.0373(5) 0.5900(6) 0.096(3) Uani 1 1 d .
C7 C 0.3910(4) -0.0977(6) 0.5420(7) 0.053(3) Uani 1 1 d .
O7 O 0.3756(3) -0.1148(5) 0.4728(4) 0.077(2) Uani 1 1 d .
C8 C 0.5019(5) -0.0818(7) 0.8250(7) 0.063(3) Uani 1 1 d .
O8 O 0.5490(3) -0.0810(6) 0.8415(6) 0.101(3) Uani 1 1 d .
C9 C 0.4130(5) -0.1628(6) 0.8861(8) 0.062(3) Uani 1 1 d .
O9 O 0.4055(4) -0.2051(5) 0.9446(6) 0.101(3) Uani 1 1 d .

loop_
_atom_site_aniso_label
_atom_site_aniso_U_11
_atom_site_aniso_U_22
_atom_site_aniso_U_33
_atom_site_aniso_U_23
_atom_site_aniso_U_13
_atom_site_aniso_U_12
Re1 0.02496(19) 0.02862(18) 0.03738(19) -0.00382(17) 0.00050(15) -0.00116(14)
Re2 0.0236(2) 0.03103(18) 0.03303(18) -0.0010(2) -0.00067(14) -0.00218(14)
Co1 0.0366(7) 0.0381(7) 0.0409(7) -0.0058(6) 0.0082(5) -0.0028(6)
Co2 0.0315(7) 0.0400(7) 0.0512(8) 0.0082(6) -0.0076(6) 0.0016(6)
B1 0.037(6) 0.049(7) 0.032(6) 0.011(5) -0.006(4) -0.004(5)
B2 0.049(7) 0.032(6) 0.054(6) 0.000(5) -0.014(5) 0.020(5)
B3 0.029(6) 0.037(6) 0.050(6) -0.012(5) 0.004(5) -0.002(5)
B4 0.051(8) 0.054(7) 0.036(6) -0.005(5) -0.004(5) 0.000(6)
C11 0.037(6) 0.027(5) 0.093(9) -0.001(5) 0.003(6) -0.001(4)
C12 0.042(7) 0.049(6) 0.082(8) -0.035(6) 0.016(6) -0.013(5)
C13 0.061(7) 0.050(6) 0.052(6) -0.008(5) -0.009(5) -0.027(6)
C14 0.028(5) 0.045(5) 0.067(6) -0.019(5) 0.000(5) -0.011(4)
C15 0.044(6) 0.034(5) 0.070(7) -0.002(5) 0.001(5) -0.014(5)
C16 0.064(8) 0.036(6) 0.185(15) 0.028(8) -0.021(9) 0.007(6)
C17 0.100(11) 0.089(10) 0.164(14) -0.093(10) 0.053(10) -0.031(8)
C18 0.121(13) 0.106(11) 0.080(9) -0.013(8) -0.043(9) -0.031(9)
C19 0.035(6) 0.049(6) 0.121(10) -0.008(7) 0.001(6) -0.005(5)
C20 0.098(10) 0.089(9) 0.068(8) 0.018(7) 0.016(7) -0.038(8)
C21 0.033(5) 0.037(5) 0.068(7) 0.001(5) -0.004(5) -0.012(4)
C22 0.036(6) 0.057(7) 0.048(6) -0.012(5) 0.008(5) -0.014(5)
C23 0.024(5) 0.049(6) 0.089(8) 0.004(6) 0.015(5) -0.011(4)
C24 0.045(7) 0.075(8) 0.053(6) 0.021(6) -0.024(5) -0.034(6)
C25 0.039(6) 0.066(7) 0.048(6) -0.014(5) 0.005(5) -0.027(5)
C26 0.059(7) 0.041(7) 0.174(14) 0.027(8) -0.026(9) -0.017(6)
C27 0.091(10) 0.149(12) 0.075(8) -0.075(9) 0.036(7) -0.080(9)
C28 0.105(12) 0.178(15) 0.125(12) 0.086(11) -0.093(10) -0.089(11)
C29 0.028(6) 0.074(9) 0.208(16) -0.012(10) 0.028(8) 0.015(6)
C30 0.106(11) 0.107(11) 0.065(7) -0.002(7) 0.018(8) -0.065(9)
C5 0.045(7) 0.038(6) 0.090(8) -0.005(6) 0.012(6) -0.003(5)
O5 0.105(7) 0.033(4) 0.122(7) -0.005(5) 0.006(6) 0.013(4)
C6 0.057(8) 0.066(7) 0.061(7) -0.017(6) 0.016(6) -0.008(6)
O6 0.061(6) 0.129(8) 0.100(7) -0.031(6) 0.030(5) -0.030(6)
C7 0.055(7) 0.056(6) 0.049(6) -0.011(5) 0.019(5) -0.017(5)
O7 0.096(6) 0.096(6) 0.039(4) -0.027(4) 0.003(4) -0.019(5)
C8 0.038(6) 0.074(8) 0.079(8) 0.012(6) -0.015(6) -0.009(6)
O8 0.043(5) 0.120(8) 0.140(8) 0.036(6) -0.024(5) -0.004(5)
C9 0.047(7) 0.060(7) 0.079(8) 0.016(6) -0.015(6) -0.002(6)
O9 0.095(7) 0.103(7) 0.104(7) 0.070(6) -0.036(5) -0.032(6)

loop_
_atom_type_symbol
_atom_type_description
_atom_type_scat_dispersion_real
_atom_type_scat_dispersion_imag
_atom_type_scat_source
C C 0.0033 0.0016 'International Tables Vol C Tables 4.2.6.8 and 6.1.1.4'
H H 0.0000 0.0000 'International Tables Vol C Tables 4.2.6.8 and 6.1.1.4'
B B 0.0013 0.0007 'International Tables Vol C Tables 4.2.6.8 and 6.1.1.4'
Co Co 0.3494 0.9721 'International Tables Vol C Tables 4.2.6.8 and 6.1.1.4'
O O 0.0106 0.0060 'International Tables Vol C Tables 4.2.6.8 and 6.1.1.4'
Re Re -1.0185 7.2310 'International Tables Vol C Tables 4.2.6.8 and 6.1.1.4'

loop_
_geom_angle_atom_site_label_1
_geom_angle_atom_site_label_2
_geom_angle_atom_site_label_3
_geom_angle
B3 Re1 B2 48.8(4)
B3 Re1 B1 88.8(4)
B2 Re1 B1 46.4(4)
B3 Re1 B4 46.6(4)
B2 Re1 B4 89.5(4)
B1 Re1 B4 108.9(4)
B3 Re1 C11 102.4(4)
B2 Re1 C11 86.7(4)
B1 Re1 C11 100.6(4)
B4 Re1 C11 134.8(4)
B3 Re1 C12 86.3(4)
B2 Re1 C12 99.7(4)
B1 Re1 C12 132.3(4)
B4 Re1 C12 101.5(4)
C11 Re1 C12 35.7(3)
B3 Re1 C15 137.9(4)
B2 Re1 C15 109.6(4)
B1 Re1 C15 96.6(4)
B4 Re1 C15 154.4(4)
C11 Re1 C15 35.5(3)
C12 Re1 C15 59.6(4)
B3 Re1 C13 107.7(4)
B2 Re1 C13 135.8(4)
B1 Re1 C13 156.0(4)
B4 Re1 C13 95.0(4)
C11 Re1 C13 59.6(4)
C12 Re1 C13 36.3(4)
C15 Re1 C13 59.5(4)
B3 Re1 C14 142.9(4)
B2 Re1 C14 143.9(4)
B1 Re1 C14 124.3(4)
B4 Re1 C14 121.8(4)
C11 Re1 C14 59.0(3)
C12 Re1 C14 59.7(3)
C15 Re1 C14 35.3(3)
C13 Re1 C14 35.7(3)
B3 Re1 Re2 52.0(3)
B2 Re1 Re2 52.4(3)
B1 Re1 Re2 54.2(3)
B4 Re1 Re2 54.7(3)
C11 Re1 Re2 139.1(2)
C12 Re1 Re2 138.2(3)
C15 Re1 Re2 150.9(3)
C13 Re1 Re2 149.7(2)
C14 Re1 Re2 160.3(2)
B3 Re1 Co1 112.1(3)
B2 Re1 Co1 90.0(3)
B1 Re1 Co1 47.9(3)
B4 Re1 Co1 94.7(3)
C11 Re1 Co1 130.3(3)
C12 Re1 Co1 161.1(3)
C15 Re1 Co1 101.9(2)
C13 Re1 Co1 133.1(3)
C14 Re1 Co1 103.4(2)
Re2 Re1 Co1 60.06(3)
B3 Re1 Co2 89.4(3)
B2 Re1 Co2 111.3(3)
B1 Re1 Co2 93.2(3)
B4 Re1 Co2 48.0(3)
C11 Re1 Co2 162.0(3)
C12 Re1 Co2 134.1(3)
C15 Re1 Co2 131.6(3)
C13 Re1 Co2 104.0(3)
C14 Re1 Co2 103.5(2)
Re2 Re1 Co2 58.84(3)
Co1 Re1 Co2 53.95(4)
B3 Re2 B2 48.6(4)
B3 Re2 B1 87.2(4)
B2 Re2 B1 45.8(4)
B3 Re2 B4 45.7(4)
B2 Re2 B4 87.6(4)
B1 Re2 B4 105.1(4)
B3 Re2 C22 95.7(4)
B2 Re2 C22 120.9(4)
B1 Re2 C22 154.1(4)
B4 Re2 C22 95.1(4)
B3 Re2 C24 116.5(4)
B2 Re2 C24 92.7(4)
B1 Re2 C24 96.2(4)
B4 Re2 C24 150.1(4)
C22 Re2 C24 59.4(3)
B3 Re2 C23 88.7(4)
B2 Re2 C23 90.9(4)
B1 Re2 C23 119.4(4)
B4 Re2 C23 114.0(4)
C22 Re2 C23 35.3(3)
C24 Re2 C23 36.1(4)
B3 Re2 C25 147.9(4)
B2 Re2 C25 124.9(4)
B1 Re2 C25 107.3(4)
B4 Re2 C25 145.0(4)
C22 Re2 C25 59.0(3)
C24 Re2 C25 35.5(4)
C23 Re2 C25 59.3(3)
B3 Re2 C21 129.3(4)
B2 Re2 C21 148.5(4)
B1 Re2 C21 141.2(4)
B4 Re2 C21 110.2(4)
C22 Re2 C21 35.1(3)
C24 Re2 C21 58.8(3)
C23 Re2 C21 58.5(3)
C25 Re2 C21 35.2(3)
B3 Re2 Co2 91.0(3)
B2 Re2 Co2 113.5(3)
B1 Re2 Co2 94.0(3)
B4 Re2 Co2 48.7(3)
C22 Re2 Co2 111.7(3)
C24 Re2 Co2 151.1(3)
C23 Re2 Co2 146.5(3)
C25 Re2 Co2 115.6(3)
C21 Re2 Co2 97.4(2)
B3 Re2 Re1 51.6(3)
B2 Re2 Re1 52.1(3)
B1 Re2 Re1 52.6(3)
B4 Re2 Re1 52.6(3)
C22 Re2 Re1 144.0(2)
C24 Re2 Re1 143.0(3)
C23 Re2 Re1 137.0(2)
C25 Re2 Re1 157.0(2)
C21 Re2 Re1 158.2(2)
Co2 Re2 Re1 61.46(3)
B3 Re2 Co1 111.8(3)
B2 Re2 Co1 89.8(3)
B1 Re2 Co1 47.7(3)
B4 Re2 Co1 93.3(3)
C22 Re2 Co1 148.3(3)
C24 Re2 Co1 116.6(3)
C23 Re2 Co1 152.7(3)
C25 Re2 Co1 98.7(2)
C21 Re2 Co1 113.8(2)
Co2 Re2 Co1 54.74(4)
Re1 Re2 Co1 60.13(3)
C6 Co1 C7 96.8(4)
C6 Co1 C5 101.3(5)
C7 Co1 C5 97.9(5)
C6 Co1 B1 120.9(5)
C7 Co1 B1 86.4(5)
C5 Co1 B1 136.8(4)
C6 Co1 Co2 102.7(4)
C7 Co1 Co2 145.9(3)
C5 Co1 Co2 51.1(3)
B1 Co1 Co2 106.5(3)
C6 Co1 Re2 157.4(3)
C7 Co1 Re2 104.9(3)
C5 Co1 Re2 82.3(3)
B1 Co1 Re2 55.4(3)
Co2 Co1 Re2 61.99(4)
C6 Co1 Re1 99.1(3)
C7 Co1 Re1 139.9(4)
C5 Co1 Re1 114.5(3)
B1 Co1 Re1 54.0(3)
Co2 Co1 Re1 63.82(4)
Re2 Co1 Re1 59.81(3)
C9 Co2 C8 96.8(5)
C9 Co2 C5 98.2(5)
C8 Co2 C5 103.9(5)
C9 Co2 B4 86.9(5)
C8 Co2 B4 115.9(5)
C5 Co2 B4 138.9(4)
C9 Co2 Co1 144.9(4)
C8 Co2 Co1 105.5(4)
C5 Co2 Co1 50.6(3)
B4 Co2 Co1 106.4(3)
C9 Co2 Re2 101.8(3)
C8 Co2 Re2 159.1(4)
C5 Co2 Re2 82.8(3)
B4 Co2 Re2 56.3(3)
Co1 Co2 Re2 63.27(4)
C9 Co2 Re1 140.2(4)
C8 Co2 Re1 99.7(4)
C5 Co2 Re1 112.4(3)
B4 Co2 Re1 53.2(3)
Co1 Co2 Re1 62.23(4)
Re2 Co2 Re1 59.70(3)
B2 B1 Co1 132.8(7)
B2 B1 Re1 65.6(5)
Co1 B1 Re1 78.1(3)
B2 B1 Re2 64.8(5)
Co1 B1 Re2 76.9(3)
Re1 B1 Re2 73.2(3)
B2 B1 H1 118.9
Co1 B1 H1 108.3
Re1 B1 H1 142.7
Re2 B1 H1 144.0
B1 B2 B3 120.4(7)
B1 B2 Re1 68.0(5)
B3 B2 Re1 65.0(5)
B1 B2 Re2 69.4(5)
B3 B2 Re2 65.1(5)
Re1 B2 Re2 75.5(3)
B1 B2 H2 118.3
B3 B2 H2 121.3
Re1 B2 H2 142.7
Re2 B2 H2 141.8
B4 B3 B2 122.9(8)
B4 B3 Re1 68.7(5)
B2 B3 Re1 66.2(5)
B4 B3 Re2 70.6(5)
B2 B3 Re2 66.3(5)
Re1 B3 Re2 76.3(3)
B4 B3 H3 117.1
B2 B3 H3 120.0
Re1 B3 H3 142.4
Re2 B3 H3 141.2
B3 B4 Co2 130.6(7)
B3 B4 Re1 64.7(5)
Co2 B4 Re1 78.7(4)
B3 B4 Re2 63.6(5)
Co2 B4 Re2 74.9(3)
Re1 B4 Re2 72.8(3)
B3 B4 H4 120.0
Co2 B4 H4 109.3
Re1 B4 H4 141.9
Re2 B4 H4 145.1
C12 C11 C15 109.1(9)
C12 C11 C16 125.9(10)
C15 C11 C16 124.6(11)
C12 C11 Re1 72.2(5)
C15 C11 Re1 72.9(5)
C16 C11 Re1 126.8(7)
C11 C12 C13 107.5(9)
C11 C12 C17 127.6(12)
C13 C12 C17 124.1(12)
C11 C12 Re1 72.1(5)
C13 C12 Re1 72.8(5)
C17 C12 Re1 128.4(7)
C14 C13 C12 107.2(9)
C14 C13 C18 127.4(11)
C12 C13 C18 124.9(11)
C14 C13 Re1 73.1(5)
C12 C13 Re1 70.8(5)
C18 C13 Re1 127.6(7)
C15 C14 C13 107.8(9)
C15 C14 C19 126.2(9)
C13 C14 C19 124.7(10)
C15 C14 Re1 71.0(5)
C13 C14 Re1 71.2(5)
C19 C14 Re1 133.4(6)
C11 C15 C14 108.4(9)
C11 C15 C20 124.7(10)
C14 C15 C20 126.2(10)
C11 C15 Re1 71.6(5)
C14 C15 Re1 73.7(5)
C20 C15 Re1 128.2(7)
C11 C16 H16A 109.5
C11 C16 H16B 109.5
H16A C16 H16B 109.5
C11 C16 H16C 109.5
H16A C16 H16C 109.5
H16B C16 H16C 109.5
C12 C17 H17A 109.5
C12 C17 H17B 109.5
H17A C17 H17B 109.5
C12 C17 H17C 109.5
H17A C17 H17C 109.5
H17B C17 H17C 109.5
C13 C18 H18A 109.5
C13 C18 H18B 109.5
H18A C18 H18B 109.5
C13 C18 H18C 109.5
H18A C18 H18C 109.5
H18B C18 H18C 109.5
C14 C19 H19A 109.5
C14 C19 H19B 109.5
H19A C19 H19B 109.5
C14 C19 H19C 109.5
H19A C19 H19C 109.5
H19B C19 H19C 109.5
C15 C20 H20A 109.5
C15 C20 H20B 109.5
H20A C20 H20B 109.5
C15 C20 H20C 109.5
H20A C20 H20C 109.5
H20B C20 H20C 109.5
C22 C21 C25 108.6(9)
C22 C21 C26 126.8(10)
C25 C21 C26 123.6(10)
C22 C21 Re2 70.8(5)
C25 C21 Re2 72.3(5)
C26 C21 Re2 131.6(7)
C21 C22 C23 108.8(9)
C21 C22 C30 123.9(10)
C23 C22 C30 126.7(10)
C21 C22 Re2 74.1(5)
C23 C22 Re2 73.1(5)
C30 C22 Re2 125.9(7)
C22 C23 C24 107.2(9)
C22 C23 C29 126.3(11)
C24 C23 C29 126.3(11)
C22 C23 Re2 71.6(6)
C24 C23 Re2 71.2(5)
C29 C23 Re2 126.5(7)
C25 C24 C23 108.0(8)
C25 C24 C28 128.1(12)
C23 C24 C28 123.4(12)
C25 C24 Re2 73.8(5)
C23 C24 Re2 72.7(5)
C28 C24 Re2 125.9(7)
C24 C25 C21 107.3(8)
C24 C25 C27 125.1(11)
C21 C25 C27 126.8(11)
C24 C25 Re2 70.7(5)
C21 C25 Re2 72.5(5)
C27 C25 Re2 129.7(7)
C21 C26 H26A 109.5
C21 C26 H26B 109.5
H26A C26 H26B 109.5
C21 C26 H26C 109.5
H26A C26 H26C 109.5
H26B C26 H26C 109.5
C25 C27 H27A 109.5
C25 C27 H27B 109.5
H27A C27 H27B 109.5
C25 C27 H27C 109.5
H27A C27 H27C 109.5
H27B C27 H27C 109.5
C24 C28 H28A 109.5
C24 C28 H28B 109.5
H28A C28 H28B 109.5
C24 C28 H28C 109.5
H28A C28 H28C 109.5
H28B C28 H28C 109.5
C23 C29 H29A 109.5
C23 C29 H29B 109.5
H29A C29 H29B 109.5
C23 C29 H29C 109.5
H29A C29 H29C 109.5
H29B C29 H29C 109.5
C22 C30 H30A 109.5
C22 C30 H30B 109.5
H30A C30 H30B 109.5
C22 C30 H30C 109.5
H30A C30 H30C 109.5
H30B C30 H30C 109.5
O5 C5 Co1 139.3(10)
O5 C5 Co2 142.3(10)
Co1 C5 Co2 78.3(4)
O6 C6 Co1 173.8(11)
O7 C7 Co1 175.3(9)
O8 C8 Co2 174.3(11)
O9 C9 Co2 175.6(10)

loop_
_geom_bond_atom_site_label_1
_geom_bond_atom_site_label_2
_geom_bond_distance
Re1 B3 2.130(10)
Re1 B2 2.150(11)
Re1 B1 2.189(10)
Re1 B4 2.194(11)
Re1 C11 2.296(9)
Re1 C12 2.297(9)
Re1 C15 2.314(9)
Re1 C13 2.324(9)
Re1 C14 2.349(8)
Re1 Re2 2.6393(5)
Re1 Co1 2.6478(12)
Re1 Co2 2.6854(13)
Re2 B3 2.142(10)
Re2 B2 2.161(10)
Re2 B1 2.237(10)
Re2 B4 2.255(11)
Re2 C22 2.297(9)
Re2 C24 2.297(9)
Re2 C23 2.317(9)
Re2 C25 2.336(9)
Re2 C21 2.338(9)
Re2 Co2 2.6157(12)
Re2 Co1 2.6460(12)
Co1 C6 1.758(11)
Co1 C7 1.770(10)
Co1 C5 1.909(10)
Co1 B1 2.010(11)
Co1 Co2 2.4192(17)
Co2 C9 1.750(11)
Co2 C8 1.782(11)
Co2 C5 1.923(11)
Co2 B4 2.036(11)
B1 B2 1.712(15)
B1 H1 1.1000
B2 B3 1.770(15)
B2 H2 1.1000
B3 B4 1.712(15)
B3 H3 1.1000
B4 H4 1.1000
C11 C12 1.406(14)
C11 C15 1.406(13)
C11 C16 1.500(13)
C12 C13 1.442(14)
C12 C17 1.487(14)
C13 C14 1.431(13)
C13 C18 1.499(14)
C14 C15 1.414(13)
C14 C19 1.502(13)
C15 C20 1.500(14)
C16 H16A 0.9600
C16 H16B 0.9600
C16 H16C 0.9600
C17 H17A 0.9600
C17 H17B 0.9600
C17 H17C 0.9600
C18 H18A 0.9600
C18 H18B 0.9600
C18 H18C 0.9600
C19 H19A 0.9600
C19 H19B 0.9600
C19 H19C 0.9600
C20 H20A 0.9600
C20 H20B 0.9600
C20 H20C 0.9600
C21 C22 1.398(12)
C21 C25 1.412(13)
C21 C26 1.519(13)
C22 C23 1.398(13)
C22 C30 1.524(13)
C23 C24 1.432(14)
C23 C29 1.468(14)
C24 C25 1.412(14)
C24 C28 1.516(13)
C25 C27 1.506(13)
C26 H26A 0.9600
C26 H26B 0.9600
C26 H26C 0.9600
C27 H27A 0.9600
C27 H27B 0.9600
C27 H27C 0.9600
C28 H28A 0.9600
C28 H28B 0.9600
C28 H28C 0.9600
C29 H29A 0.9600
C29 H29B 0.9600
C29 H29C 0.9600
C30 H30A 0.9600
C30 H30B 0.9600
C30 H30C 0.9600
C5 O5 1.157(10)
C6 O6 1.135(12)
C7 O7 1.138(11)
C8 O8 1.124(11)
C9 O9 1.144(11)
